data_4083393
loop_
_publ_author_name
'Yuan, Shifang'
'Wei, Xuehong'
'Tong, Hongbo'
'Zhang, Liping'
'Liu, Diansheng'
'Sun, Wen-Hua'

_publ_section_title
;
 \m2,\h1-N-[(N,N-Dimethylamino)dimethylsilyl]-2,6-diisopropylanilido Metal
 (Li, Zr, Hf) Compounds and the Catalytic Behaviors of the IVB Compounds
 in Ethylene (Co)Polymerization\x
;
_journal_issue 9
_journal_name_full Organometallics
_journal_page_first 2085
_journal_paper_doi 10.1021/om100044b
_journal_volume 29
_journal_year 2010
_chemical_formula_moiety 'C24 H45 Cl4 Li N2 O2 Si Zr'
_chemical_formula_sum 'C24 H45 Cl4 Li N2 O2 Si Zr'
_chemical_formula_weight 661.67
_chemical_name_systematic
; 
 N-((dimethylamino)dimethylsilyl)-2,6-diisopropyl- 
benzenamino trichlorozirconium lithium 
;
_space_group_IT_number 2
_symmetry_cell_setting triclinic
_symmetry_space_group_name_Hall '-P 1'
_symmetry_space_group_name_H-M 'P -1'
_atom_sites_solution_hydrogens geom
_atom_sites_solution_primary direct
_atom_sites_solution_secondary difmap
_audit_creation_method SHELXL-97
_cell_angle_alpha 104.77(3)
_cell_angle_beta 101.15(3)
_cell_angle_gamma 95.94(3)
_cell_formula_units_Z 2
_cell_length_a 9.001(3)
_cell_length_b 10.826(3)
_cell_length_c 19.583(7)
_cell_measurement_reflns_used 3348
_cell_measurement_temperature 213(2)
_cell_measurement_theta_max 24.8755
_cell_measurement_theta_min 2.3465
_cell_volume 1786.7(11)
_computing_cell_refinement 'Bruker SMART'
_computing_data_collection 'Bruker SMART'
_computing_data_reduction 'Bruker SAINT'
_computing_molecular_graphics 'Bruker SHELXTL'
_computing_publication_material 'Bruker SHELXTL'
_computing_structure_refinement 'Bruker SHELXTL'
_computing_structure_solution 'Bruker SHELXTL'
_diffrn_ambient_temperature 213(2)
_diffrn_measured_fraction_theta_full 0.981
_diffrn_measured_fraction_theta_max 0.981
_diffrn_measurement_device_type 'CCD area detector'
_diffrn_measurement_method 'phi and omega scans'
_diffrn_radiation_monochromator graphite
_diffrn_radiation_source 'fine-focus sealed tube'
_diffrn_radiation_type MoK\a
_diffrn_radiation_wavelength 0.71073
_diffrn_reflns_av_R_equivalents 0.0201
_diffrn_reflns_av_sigmaI/netI 0.0510
_diffrn_reflns_limit_h_max 8
_diffrn_reflns_limit_h_min -10
_diffrn_reflns_limit_k_max 12
_diffrn_reflns_limit_k_min -10
_diffrn_reflns_limit_l_max 23
_diffrn_reflns_limit_l_min -23
_diffrn_reflns_number 7430
_diffrn_reflns_theta_full 25.01
_diffrn_reflns_theta_max 25.01
_diffrn_reflns_theta_min 1.97
_diffrn_standards_decay_% none
_diffrn_standards_interval_count none
_diffrn_standards_interval_time none
_diffrn_standards_number none
_exptl_absorpt_coefficient_mu 0.661
_exptl_absorpt_correction_T_max 0.8792
_exptl_absorpt_correction_T_min 0.8264
_exptl_absorpt_correction_type none
_exptl_crystal_colour yellow
_exptl_crystal_density_diffrn 1.230
_exptl_crystal_density_method 'not measured'
_exptl_crystal_description block
_exptl_crystal_F_000 688
_exptl_crystal_size_max 0.30
_exptl_crystal_size_mid 0.20
_exptl_crystal_size_min 0.20
_platon_squeeze_details '  '
_refine_diff_density_max 0.649
_refine_diff_density_min -0.337
_refine_diff_density_rms 0.063
_refine_ls_extinction_method none
_refine_ls_goodness_of_fit_ref 1.016
_refine_ls_hydrogen_treatment constr
_refine_ls_matrix_type full
_refine_ls_number_parameters 324
_refine_ls_number_reflns 6180
_refine_ls_number_restraints 0
_refine_ls_restrained_S_all 1.016
_refine_ls_R_factor_all 0.0572
_refine_ls_R_factor_gt 0.0465
_refine_ls_shift/su_max 0.002
_refine_ls_shift/su_mean 0.000
_refine_ls_structure_factor_coef Fsqd
_refine_ls_weighting_details 'calc w=1/[\s^2^(Fo^2^)+(0.0584P)^2^+0.0000P] where P=(Fo^2^+2Fc^2^)/3'
_refine_ls_weighting_scheme calc
_refine_ls_wR_factor_gt 0.1093
_refine_ls_wR_factor_ref 0.1140
_reflns_number_gt 5065
_reflns_number_total 6180
_reflns_threshold_expression >2sigma(I)
_cod_data_source_file om100044b_si_002.cif
_cod_data_source_block 3
_cod_depositor_comments
;
The following automatic conversions were performed:

'_symmetry_cell_setting' value 'Triclinic' changed to 'triclinic'
according to
/usr/data/users/saulius/automatic-downloads/retrospective/ACS/lib/dictionaries/cif_core.dic
dictionary named 'cif_core.dic' version 2.4.2 from 2011-04-26.

Automatic conversion script
Id: cif_fix_values 2281 2013-09-26 08:29:07Z andrius 
;
_cod_original_cell_volume 1786.6(10)
_cod_original_sg_symbol_H-M P-1
_cod_database_code 4083393

loop_
_symmetry_equiv_pos_as_xyz
'x, y, z'
'-x, -y, -z'

loop_
_atom_site_label
_atom_site_type_symbol
_atom_site_fract_x
_atom_site_fract_y
_atom_site_fract_z
_atom_site_U_iso_or_equiv
_atom_site_adp_type
_atom_site_occupancy
_atom_site_symmetry_multiplicity
_atom_site_calc_flag
_atom_site_refinement_flags
Zr Zr 0.79823(4) -0.05817(3) 0.684049(17) 0.03767(12) Uani 1 1 d .
N1 N 0.8766(3) -0.0686(2) 0.78849(14) 0.0341(6) Uani 1 1 d .
N2 N 0.5870(3) -0.0633(3) 0.74531(16) 0.0487(8) Uani 1 1 d .
Cl1 Cl 1.04343(12) -0.04192(12) 0.65348(7) 0.0760(3) Uani 1 1 d .
Cl2 Cl 0.73413(14) -0.28971(10) 0.62444(6) 0.0751(3) Uani 1 1 d .
Cl3 Cl 0.59284(12) -0.04776(10) 0.57706(5) 0.0612(3) Uani 1 1 d .
Cl4 Cl 0.81942(12) 0.18318(9) 0.71364(6) 0.0613(3) Uani 1 1 d .
Li1 Li 0.6293(9) 0.1756(7) 0.6040(5) 0.078(2) Uani 1 1 d .
O1 O 0.4720(3) 0.2659(3) 0.63246(19) 0.0822(9) Uani 1 1 d .
O2 O 0.7227(3) 0.2613(3) 0.54783(16) 0.0655(8) Uani 1 1 d .
Si1 Si 0.71657(10) -0.07223(9) 0.82440(5) 0.0404(2) Uani 1 1 d .
C1 C 1.0261(3) -0.0723(3) 0.83032(17) 0.0377(8) Uani 1 1 d .
C2 C 1.0743(4) -0.1932(4) 0.82872(19) 0.0442(9) Uani 1 1 d .
C3 C 1.2194(4) -0.1929(4) 0.8707(2) 0.0558(10) Uani 1 1 d .
H3 H 1.2539 -0.2723 0.8695 0.067 Uiso 1 1 calc R
C4 C 1.3126(4) -0.0809(4) 0.9133(2) 0.0585(11) Uani 1 1 d .
H4 H 1.4085 -0.0839 0.9417 0.070 Uiso 1 1 calc R
C5 C 1.2645(4) 0.0365(4) 0.9141(2) 0.0547(10) Uani 1 1 d .
H5 H 1.3293 0.1134 0.9428 0.066 Uiso 1 1 calc R
C6 C 1.1225(4) 0.0434(3) 0.87338(18) 0.0421(8) Uani 1 1 d .
C7 C 1.0819(4) 0.1756(4) 0.8755(2) 0.0522(9) Uani 1 1 d .
H7 H 0.9740 0.1639 0.8485 0.063 Uiso 1 1 calc R
C8 C 1.0941(5) 0.2595(4) 0.9531(2) 0.0778(13) Uani 1 1 d .
H8A H 1.0323 0.2136 0.9771 0.117 Uiso 1 1 calc R
H8B H 1.0575 0.3401 0.9515 0.117 Uiso 1 1 calc R
H8C H 1.2003 0.2778 0.9797 0.117 Uiso 1 1 calc R
C9 C 1.1825(5) 0.2445(4) 0.8370(3) 0.0695(12) Uani 1 1 d .
H9A H 1.2890 0.2585 0.8628 0.104 Uiso 1 1 calc R
H9B H 1.1509 0.3272 0.8361 0.104 Uiso 1 1 calc R
H9C H 1.1712 0.1913 0.7876 0.104 Uiso 1 1 calc R
C10 C 0.9810(4) -0.3214(4) 0.7819(2) 0.0573(10) Uani 1 1 d .
H10 H 0.8776 -0.3056 0.7613 0.069 Uiso 1 1 calc R
C11 C 0.9621(5) -0.4185(4) 0.8261(3) 0.0895(16) Uani 1 1 d .
H11A H 0.8941 -0.4965 0.7954 0.134 Uiso 1 1 calc R
H11B H 0.9187 -0.3803 0.8667 0.134 Uiso 1 1 calc R
H11C H 1.0614 -0.4400 0.8441 0.134 Uiso 1 1 calc R
C12 C 1.0544(5) -0.3771(5) 0.7185(3) 0.0892(16) Uani 1 1 d .
H12A H 1.1560 -0.3935 0.7374 0.134 Uiso 1 1 calc R
H12B H 1.0623 -0.3155 0.6906 0.134 Uiso 1 1 calc R
H12C H 0.9913 -0.4574 0.6876 0.134 Uiso 1 1 calc R
C13 C 0.6609(5) -0.2224(5) 0.8479(3) 0.0801(15) Uani 1 1 d .
H13A H 0.6578 -0.2966 0.8072 0.120 Uiso 1 1 calc R
H13B H 0.5604 -0.2227 0.8589 0.120 Uiso 1 1 calc R
H13C H 0.7353 -0.2268 0.8899 0.120 Uiso 1 1 calc R
C14 C 0.7220(5) 0.0662(5) 0.9025(2) 0.0806(14) Uani 1 1 d .
H14A H 0.7924 0.0583 0.9449 0.121 Uiso 1 1 calc R
H14B H 0.6202 0.0677 0.9119 0.121 Uiso 1 1 calc R
H14C H 0.7564 0.1459 0.8921 0.121 Uiso 1 1 calc R
C15 C 0.5110(6) 0.0549(6) 0.7558(3) 0.0968(19) Uani 1 1 d .
H15A H 0.4361 0.0479 0.7847 0.145 Uiso 1 1 calc R
H15B H 0.4601 0.0622 0.7089 0.145 Uiso 1 1 calc R
H15C H 0.5878 0.1311 0.7805 0.145 Uiso 1 1 calc R
C16 C 0.4640(5) -0.1769(6) 0.7104(3) 0.102(2) Uani 1 1 d .
H16A H 0.3928 -0.1799 0.7416 0.153 Uiso 1 1 calc R
H16B H 0.5091 -0.2555 0.7029 0.153 Uiso 1 1 calc R
H16C H 0.4098 -0.1696 0.6641 0.153 Uiso 1 1 calc R
C22 C 0.6657(6) 0.3632(4) 0.5210(3) 0.0847(15) Uani 1 1 d .
H22A H 0.6618 0.4371 0.5614 0.102 Uiso 1 1 calc R
H22B H 0.5621 0.3326 0.4901 0.102 Uiso 1 1 calc R
C23 C 0.3098(6) 0.2355(5) 0.6043(3) 0.0914(16) Uani 1 1 d .
H23A H 0.2720 0.1462 0.6025 0.110 Uiso 1 1 calc R
H23B H 0.2829 0.2455 0.5553 0.110 Uiso 1 1 calc R
C24 C 0.8388(6) 0.2163(5) 0.5122(3) 0.0942(16) Uani 1 1 d .
H24A H 0.7955 0.1419 0.4698 0.113 Uiso 1 1 calc R
H24B H 0.9192 0.1915 0.5452 0.113 Uiso 1 1 calc R
C25 C 0.2427(7) 0.3286(6) 0.6551(3) 0.109(2) Uani 1 1 d .
H25A H 0.1835 0.3808 0.6295 0.131 Uiso 1 1 calc R
H25B H 0.1749 0.2825 0.6773 0.131 Uiso 1 1 calc R
C26 C 0.5059(7) 0.3831(6) 0.6896(4) 0.114(2) Uani 1 1 d .
H26A H 0.5806 0.3741 0.7310 0.137 Uiso 1 1 calc R
H26B H 0.5502 0.4539 0.6733 0.137 Uiso 1 1 calc R
C27 C 0.7718(8) 0.4011(6) 0.4790(3) 0.122(2) Uani 1 1 d .
H27A H 0.8078 0.4946 0.4961 0.146 Uiso 1 1 calc R
H27B H 0.7211 0.3780 0.4274 0.146 Uiso 1 1 calc R
C28 C 0.9005(9) 0.3301(6) 0.4903(4) 0.134(3) Uani 1 1 d .
H28A H 0.9862 0.3847 0.5284 0.160 Uiso 1 1 calc R
H28B H 0.9363 0.3016 0.4455 0.160 Uiso 1 1 calc R
C29 C 0.3722(7) 0.4101(7) 0.7100(5) 0.161(3) Uani 1 1 d .
H29A H 0.3644 0.5015 0.7151 0.193 Uiso 1 1 calc R
H29B H 0.3719 0.3935 0.7569 0.193 Uiso 1 1 calc R

loop_
_atom_site_aniso_label
_atom_site_aniso_U_11
_atom_site_aniso_U_22
_atom_site_aniso_U_33
_atom_site_aniso_U_23
_atom_site_aniso_U_13
_atom_site_aniso_U_12
Zr 0.0407(2) 0.0355(2) 0.0350(2) 0.00823(15) 0.00658(14) 0.00632(14)
N1 0.0344(14) 0.0308(15) 0.0363(15) 0.0093(12) 0.0051(11) 0.0076(12)
N2 0.0345(15) 0.061(2) 0.0537(19) 0.0237(16) 0.0084(13) 0.0085(14)
Cl1 0.0636(7) 0.0893(9) 0.0842(8) 0.0211(7) 0.0403(6) 0.0165(6)
Cl2 0.0987(8) 0.0387(6) 0.0648(7) -0.0003(5) -0.0145(6) 0.0089(5)
Cl3 0.0743(7) 0.0516(6) 0.0486(6) 0.0169(5) -0.0086(5) 0.0053(5)
Cl4 0.0709(6) 0.0386(6) 0.0657(7) 0.0132(5) -0.0018(5) 0.0069(5)
Li1 0.084(5) 0.059(5) 0.115(7) 0.044(5) 0.046(5) 0.027(4)
O1 0.071(2) 0.067(2) 0.110(3) 0.012(2) 0.0326(19) 0.0257(17)
O2 0.0724(19) 0.0600(19) 0.0712(19) 0.0273(16) 0.0217(15) 0.0091(15)
Si1 0.0354(5) 0.0456(6) 0.0422(6) 0.0153(5) 0.0096(4) 0.0069(4)
C1 0.0301(17) 0.048(2) 0.0356(18) 0.0126(16) 0.0062(14) 0.0078(15)
C2 0.0379(19) 0.056(2) 0.044(2) 0.0201(18) 0.0089(15) 0.0161(17)
C3 0.048(2) 0.070(3) 0.060(3) 0.031(2) 0.0121(19) 0.025(2)
C4 0.036(2) 0.084(3) 0.056(3) 0.029(2) 0.0002(18) 0.012(2)
C5 0.040(2) 0.069(3) 0.048(2) 0.014(2) 0.0034(17) -0.0012(19)
C6 0.0349(18) 0.050(2) 0.040(2) 0.0141(17) 0.0062(15) 0.0045(16)
C7 0.047(2) 0.042(2) 0.055(2) 0.0012(18) 0.0023(17) -0.0020(17)
C8 0.072(3) 0.064(3) 0.069(3) -0.013(2) -0.002(2) 0.000(2)
C9 0.061(3) 0.053(3) 0.089(3) 0.023(2) 0.007(2) -0.008(2)
C10 0.052(2) 0.046(2) 0.071(3) 0.013(2) 0.004(2) 0.0214(19)
C11 0.088(3) 0.057(3) 0.125(5) 0.048(3) -0.006(3) 0.014(3)
C12 0.079(3) 0.082(4) 0.090(4) -0.010(3) 0.011(3) 0.040(3)
C13 0.065(3) 0.089(4) 0.121(4) 0.070(3) 0.043(3) 0.025(3)
C14 0.065(3) 0.093(4) 0.069(3) -0.010(3) 0.035(2) -0.003(3)
C15 0.088(3) 0.155(5) 0.098(4) 0.076(4) 0.051(3) 0.084(4)
C16 0.055(3) 0.158(5) 0.069(3) 0.033(3) -0.009(2) -0.046(3)
C22 0.106(4) 0.055(3) 0.091(4) 0.032(3) 0.007(3) -0.002(3)
C23 0.079(3) 0.091(4) 0.103(4) 0.019(3) 0.022(3) 0.025(3)
C24 0.092(4) 0.082(4) 0.116(5) 0.022(3) 0.052(3) 0.007(3)
C25 0.094(4) 0.127(5) 0.116(5) 0.026(4) 0.041(4) 0.047(4)
C26 0.102(4) 0.083(4) 0.138(6) -0.008(4) 0.030(4) 0.027(3)
C27 0.176(7) 0.083(4) 0.089(4) 0.030(4) 0.016(4) -0.038(4)
C28 0.163(7) 0.103(5) 0.163(7) 0.045(5) 0.106(6) -0.005(5)
C29 0.084(4) 0.161(7) 0.183(8) -0.048(6) 0.024(5) 0.037(5)

loop_
_atom_type_symbol
_atom_type_description
_atom_type_scat_dispersion_real
_atom_type_scat_dispersion_imag
_atom_type_scat_source
C C 0.0033 0.0016 'International Tables Vol C Tables 4.2.6.8 and 6.1.1.4'
H H 0.0000 0.0000 'International Tables Vol C Tables 4.2.6.8 and 6.1.1.4'
N N 0.0061 0.0033 'International Tables Vol C Tables 4.2.6.8 and 6.1.1.4'
O O 0.0106 0.0060 'International Tables Vol C Tables 4.2.6.8 and 6.1.1.4'
Si Si 0.0817 0.0704 'International Tables Vol C Tables 4.2.6.8 and 6.1.1.4'
Cl Cl 0.1484 0.1585 'International Tables Vol C Tables 4.2.6.8 and 6.1.1.4'
Zr Zr -2.9673 0.5597 'International Tables Vol C Tables 4.2.6.8 and 6.1.1.4'
Li Li -0.0003 0.0001 'International Tables Vol C Tables 4.2.6.8 and 6.1.1.4'

loop_
_geom_angle_atom_site_label_1
_geom_angle_atom_site_label_2
_geom_angle_atom_site_label_3
_geom_angle
N1 Zr Cl1 96.65(8)
N1 Zr Cl2 97.70(8)
Cl1 Zr Cl2 93.26(6)
N1 Zr N2 69.67(10)
Cl1 Zr N2 165.91(7)
Cl2 Zr N2 91.99(9)
N1 Zr Cl4 97.38(8)
Cl1 Zr Cl4 89.23(5)
Cl2 Zr Cl4 164.33(4)
N2 Zr Cl4 89.25(8)
N1 Zr Cl3 154.12(8)
Cl1 Zr Cl3 109.19(5)
Cl2 Zr Cl3 82.58(5)
N2 Zr Cl3 84.45(7)
Cl4 Zr Cl3 82.00(5)
N1 Zr Si1 33.48(7)
Cl1 Zr Si1 130.06(4)
Cl2 Zr Si1 95.87(5)
N2 Zr Si1 36.19(7)
Cl4 Zr Si1 94.34(5)
Cl3 Zr Si1 120.64(4)
C1 N1 Si1 121.5(2)
C1 N1 Zr 133.4(2)
Si1 N1 Zr 105.09(12)
C16 N2 C15 107.2(4)
C16 N2 Si1 115.5(3)
C15 N2 Si1 114.5(3)
C16 N2 Zr 114.1(3)
C15 N2 Zr 115.4(2)
Si1 N2 Zr 89.80(11)
Li1 Cl3 Zr 96.0(2)
Li1 Cl4 Zr 93.67(18)
O2 Li1 O1 108.0(4)
O2 Li1 Cl3 121.1(4)
O1 Li1 Cl3 119.4(4)
O2 Li1 Cl4 109.0(4)
O1 Li1 Cl4 108.3(4)
Cl3 Li1 Cl4 88.1(2)
C26 O1 C23 108.9(4)
C26 O1 Li1 121.4(4)
C23 O1 Li1 129.7(4)
C24 O2 C22 109.5(4)
C24 O2 Li1 124.3(4)
C22 O2 Li1 124.8(3)
N1 Si1 N2 95.44(13)
N1 Si1 C14 114.97(17)
N2 Si1 C14 111.3(2)
N1 Si1 C13 115.26(16)
N2 Si1 C13 111.0(2)
C14 Si1 C13 108.4(2)
N1 Si1 Zr 41.44(9)
N2 Si1 Zr 54.01(10)
C14 Si1 Zr 125.99(17)
C13 Si1 Zr 125.56(17)
C6 C1 C2 120.1(3)
C6 C1 N1 120.3(3)
C2 C1 N1 119.5(3)
C3 C2 C1 117.9(4)
C3 C2 C10 118.5(3)
C1 C2 C10 123.6(3)
C4 C3 C2 122.2(4)
C4 C3 H3 118.9
C2 C3 H3 118.9
C3 C4 C5 119.4(3)
C3 C4 H4 120.3
C5 C4 H4 120.3
C4 C5 C6 121.4(4)
C4 C5 H5 119.3
C6 C5 H5 119.3
C5 C6 C1 119.0(3)
C5 C6 C7 117.8(3)
C1 C6 C7 123.2(3)
C6 C7 C9 110.4(3)
C6 C7 C8 112.4(3)
C9 C7 C8 110.6(3)
C6 C7 H7 107.7
C9 C7 H7 107.7
C8 C7 H7 107.7
C7 C8 H8A 109.5
C7 C8 H8B 109.5
H8A C8 H8B 109.5
C7 C8 H8C 109.5
H8A C8 H8C 109.5
H8B C8 H8C 109.5
C7 C9 H9A 109.5
C7 C9 H9B 109.5
H9A C9 H9B 109.5
C7 C9 H9C 109.5
H9A C9 H9C 109.5
H9B C9 H9C 109.5
C2 C10 C12 110.1(4)
C2 C10 C11 111.8(3)
C12 C10 C11 110.9(4)
C2 C10 H10 108.0
C12 C10 H10 108.0
C11 C10 H10 108.0
C10 C11 H11A 109.5
C10 C11 H11B 109.5
H11A C11 H11B 109.5
C10 C11 H11C 109.5
H11A C11 H11C 109.5
H11B C11 H11C 109.5
C10 C12 H12A 109.5
C10 C12 H12B 109.5
H12A C12 H12B 109.5
C10 C12 H12C 109.5
H12A C12 H12C 109.5
H12B C12 H12C 109.5
Si1 C13 H13A 109.5
Si1 C13 H13B 109.5
H13A C13 H13B 109.5
Si1 C13 H13C 109.5
H13A C13 H13C 109.5
H13B C13 H13C 109.5
Si1 C14 H14A 109.5
Si1 C14 H14B 109.5
H14A C14 H14B 109.5
Si1 C14 H14C 109.5
H14A C14 H14C 109.5
H14B C14 H14C 109.5
N2 C15 H15A 109.5
N2 C15 H15B 109.5
H15A C15 H15B 109.5
N2 C15 H15C 109.5
H15A C15 H15C 109.5
H15B C15 H15C 109.5
N2 C16 H16A 109.5
N2 C16 H16B 109.5
H16A C16 H16B 109.5
N2 C16 H16C 109.5
H16A C16 H16C 109.5
H16B C16 H16C 109.5
O2 C22 C27 106.8(4)
O2 C22 H22A 110.4
C27 C22 H22A 110.4
O2 C22 H22B 110.4
C27 C22 H22B 110.4
H22A C22 H22B 108.6
O1 C23 C25 105.7(4)
O1 C23 H23A 110.6
C25 C23 H23A 110.6
O1 C23 H23B 110.6
C25 C23 H23B 110.6
H23A C23 H23B 108.7
O2 C24 C28 103.7(4)
O2 C24 H24A 111.0
C28 C24 H24A 111.0
O2 C24 H24B 111.0
C28 C24 H24B 111.0
H24A C24 H24B 109.0
C29 C25 C23 105.8(5)
C29 C25 H25A 110.6
C23 C25 H25A 110.6
C29 C25 H25B 110.6
C23 C25 H25B 110.6
H25A C25 H25B 108.7
C29 C26 O1 108.6(5)
C29 C26 H26A 110.0
O1 C26 H26A 110.0
C29 C26 H26B 110.0
O1 C26 H26B 110.0
H26A C26 H26B 108.4
C22 C27 C28 106.1(5)
C22 C27 H27A 110.5
C28 C27 H27A 110.5
C22 C27 H27B 110.5
C28 C27 H27B 110.5
H27A C27 H27B 108.7
C27 C28 C24 105.4(5)
C27 C28 H28A 110.7
C24 C28 H28A 110.7
C27 C28 H28B 110.7
C24 C28 H28B 110.7
H28A C28 H28B 108.8
C26 C29 C25 109.0(6)
C26 C29 H29A 109.9
C25 C29 H29A 109.9
C26 C29 H29B 109.9
C25 C29 H29B 109.9
H29A C29 H29B 108.3

loop_
_geom_bond_atom_site_label_1
_geom_bond_atom_site_label_2
_geom_bond_distance
Zr N1 2.066(3)
Zr Cl1 2.3969(12)
Zr Cl2 2.4343(15)
Zr N2 2.439(3)
Zr Cl4 2.5061(13)
Zr Cl3 2.5467(14)
Zr Si1 3.0148(14)
N1 C1 1.444(4)
N1 Si1 1.722(3)
N2 C16 1.484(5)
N2 C15 1.500(5)
N2 Si1 1.780(3)
Cl3 Li1 2.313(7)
Cl4 Li1 2.450(9)
Li1 O2 1.870(8)
Li1 O1 1.893(8)
O1 C26 1.421(6)
O1 C23 1.428(5)
O2 C24 1.425(5)
O2 C22 1.437(5)
Si1 C14 1.837(4)
Si1 C13 1.846(4)
C1 C6 1.410(5)
C1 C2 1.415(5)
C2 C3 1.402(5)
C2 C10 1.512(5)
C3 C4 1.368(6)
C3 H3 0.9400
C4 C5 1.382(5)
C4 H4 0.9400
C5 C6 1.390(5)
C5 H5 0.9400
C6 C7 1.506(5)
C7 C9 1.534(5)
C7 C8 1.536(5)
C7 H7 0.9900
C8 H8A 0.9700
C8 H8B 0.9700
C8 H8C 0.9700
C9 H9A 0.9700
C9 H9B 0.9700
C9 H9C 0.9700
C10 C12 1.535(6)
C10 C11 1.539(6)
C10 H10 0.9900
C11 H11A 0.9700
C11 H11B 0.9700
C11 H11C 0.9700
C12 H12A 0.9700
C12 H12B 0.9700
C12 H12C 0.9700
C13 H13A 0.9700
C13 H13B 0.9700
C13 H13C 0.9700
C14 H14A 0.9700
C14 H14B 0.9700
C14 H14C 0.9700
C15 H15A 0.9700
C15 H15B 0.9700
C15 H15C 0.9700
C16 H16A 0.9700
C16 H16B 0.9700
C16 H16C 0.9700
C22 C27 1.466(7)
C22 H22A 0.9800
C22 H22B 0.9800
C23 C25 1.489(6)
C23 H23A 0.9800
C23 H23B 0.9800
C24 C28 1.494(7)
C24 H24A 0.9800
C24 H24B 0.9800
C25 C29 1.453(8)
C25 H25A 0.9800
C25 H25B 0.9800
C26 C29 1.376(7)
C26 H26A 0.9800
C26 H26B 0.9800
C27 C28 1.468(8)
C27 H27A 0.9800
C27 H27B 0.9800
C28 H28A 0.9800
C28 H28B 0.9800
C29 H29A 0.9800
C29 H29B 0.9800

loop_
_platon_squeeze_void_nr
_platon_squeeze_void_average_x
_platon_squeeze_void_average_y
_platon_squeeze_void_average_z
_platon_squeeze_void_volume
_platon_squeeze_void_count_electrons
1 0.500 0.500 1.000 210.1 41.1
